data_4134664
loop_
_publ_author_name
'Chen, Xu-Lang'
'Shen, Yun-Jia'
'Gao, Chao'
'Yang, Jian'
'Sun, Xin'
'Zhang, Xin'
'Yang, Yu-Dong'
'Wei, Gong-Ping'
'Xiang, Jun-Feng'
'Sessler, Jonathan L.'
'Gong, Han-Yuan'

_publ_section_title
;
 Regulating the Structures of Self-Assembled Mechanically Interlocked
 Moleculecular Constructs via Dianion Precursor Substituent Effects.
;
_journal_name_full 'Journal of the American Chemical Society'
_journal_paper_doi 10.1021/jacs.9b13473
_journal_year 2020
_chemical_formula_sum 'C65 H81 Cd N11 O33'
_chemical_formula_weight 1656.80
_space_group_crystal_system monoclinic
_space_group_IT_number 11
_space_group_name_Hall '-P 2yb'
_space_group_name_H-M_alt 'P 1 21/m 1'
_atom_sites_solution_hydrogens geom
_audit_creation_method SHELXL-2018/3
_cell_angle_alpha 90
_cell_angle_beta 114.07(3)
_cell_angle_gamma 90
_cell_formula_units_Z 2
_cell_length_a 12.880(3)
_cell_length_b 20.339(4)
_cell_length_c 15.174(3)
_cell_measurement_reflns_used 6581
_cell_measurement_temperature 173.1500
_cell_measurement_theta_max 24.997
_cell_measurement_theta_min 1.470
_cell_volume 3629.4(16)
_computing_cell_refinement 'CrystalClear (Rigaku Inc., 2007)'
_computing_data_collection 'CrystalClear (Rigaku Inc., 2007)'
_computing_data_reduction 'CrystalClear (Rigaku Inc., 2007)'
_computing_structure_refinement 'SHELXL-2018/3 (Sheldrick, 2018)'
_computing_structure_solution 'SHELXT 2014/5 (Sheldrick, 2014)'
_diffrn_ambient_temperature 173.1500
_diffrn_detector_area_resol_mean 28.5714
_diffrn_measured_fraction_theta_full 0.999
_diffrn_measured_fraction_theta_max 0.999
_diffrn_measurement_device_type
;
Saturn724+ (2x2 bin mode)
;
_diffrn_measurement_method dtprofit.ref
_diffrn_radiation_type MoK\a
_diffrn_radiation_wavelength 0.71073
_diffrn_reflns_av_R_equivalents 0.0644
_diffrn_reflns_av_unetI/netI 0.0358
_diffrn_reflns_Laue_measured_fraction_full 0.999
_diffrn_reflns_Laue_measured_fraction_max 0.999
_diffrn_reflns_limit_h_max 15
_diffrn_reflns_limit_h_min -15
_diffrn_reflns_limit_k_max 24
_diffrn_reflns_limit_k_min -24
_diffrn_reflns_limit_l_max 18
_diffrn_reflns_limit_l_min -18
_diffrn_reflns_number 43224
_diffrn_reflns_point_group_measured_fraction_full 0.999
_diffrn_reflns_point_group_measured_fraction_max 0.999
_diffrn_reflns_theta_full 24.997
_diffrn_reflns_theta_max 24.997
_diffrn_reflns_theta_min 1.470
_exptl_absorpt_coefficient_mu 0.400
_exptl_absorpt_correction_T_max 0.0000
_exptl_absorpt_correction_T_min 0.0000
_exptl_absorpt_correction_type none
_exptl_crystal_colour Colorless
_exptl_crystal_density_diffrn 1.516
_exptl_crystal_description Prism
_exptl_crystal_F_000 1720
_exptl_crystal_size_max 0.17
_exptl_crystal_size_mid 0.06
_exptl_crystal_size_min 0.04
_refine_diff_density_max 1.909
_refine_diff_density_min -0.870
_refine_diff_density_rms 0.096
_refine_ls_extinction_method none
_refine_ls_goodness_of_fit_ref 1.009
_refine_ls_hydrogen_treatment constr
_refine_ls_matrix_type full
_refine_ls_number_parameters 538
_refine_ls_number_reflns 6581
_refine_ls_number_restraints 0
_refine_ls_restrained_S_all 1.009
_refine_ls_R_factor_all 0.0647
_refine_ls_R_factor_gt 0.0637
_refine_ls_shift/su_max 0.000
_refine_ls_shift/su_mean 0.000
_refine_ls_structure_factor_coef Fsqd
_refine_ls_weighting_details 'w=1/[\s^2^(Fo^2^)+(0.1000P)^2^+12.0000P] where P=(Fo^2^+2Fc^2^)/3'
_refine_ls_weighting_scheme calc
_refine_ls_wR_factor_gt 0.1754
_refine_ls_wR_factor_ref 0.1764
_reflns_Friedel_coverage 0.000
_reflns_number_gt 6479
_reflns_number_total 6581
_reflns_threshold_expression 'I > 2\s(I)'
_cod_data_source_file ja9b13473_si_026.cif
_cod_data_source_block B
_cod_depositor_comments
;
The following automatic conversions were performed:

data item '_exptl_absorpt_correction_type' value 'None' was changed
to 'none' in accordance with the
/home/data/users/saulius/crontab/automatic-downloads/rss-feeds/ACS/lib/dictionaries/cif_core.dic
dictionary named 'cif_core.dic' version 2.4.2 last updated on
2011-04-26.

Automatic conversion script
Id: cif_fix_values 7556 2019-12-06 15:28:31Z antanas 
;
_cod_original_cell_volume 3629.4(15)
_cod_original_sg_symbol_H-M 'P 21/m'
_cod_database_code 4134664
_shelx_shelxl_version_number 2018/3
_shelx_space_group_comment
;
The symmetry employed for this shelxl refinement is uniquely defined
by the following loop, which should always be used as a source of
symmetry information in preference to the above space-group names.
They are only intended as comments.
;

loop_
_space_group_symop_operation_xyz
'x, y, z'
'-x, y+1/2, -z'
'-x, -y, -z'
'x, -y-1/2, z'

loop_
_atom_site_label
_atom_site_type_symbol
_atom_site_fract_x
_atom_site_fract_y
_atom_site_fract_z
_atom_site_U_iso_or_equiv
_atom_site_adp_type
_atom_site_occupancy
_atom_site_site_symmetry_order
_atom_site_calc_flag
_atom_site_refinement_flags_posn
_atom_site_refinement_flags_adp
_atom_site_refinement_flags_occupancy
_atom_site_disorder_assembly
_atom_site_disorder_group
Cd1 Cd -0.19249(3) 0.250000 0.48980(3) 0.02462(16) Uani 1 2 d S T P . .
O1 O -0.2042(3) 0.13041(16) 0.4896(3) 0.0453(9) Uani 1 1 d . . . . .
O1W O -0.3200(5) 0.250000 0.3330(4) 0.111(4) Uani 1 2 d S T P . .
O2 O -0.0583(3) 0.17708(14) 0.4744(2) 0.0307(7) Uani 1 1 d . . . . .
O2W O -0.0593(4) 0.250000 0.6516(4) 0.0533(15) Uani 1 2 d S T P . .
O3 O 0.1159(2) 0.11196(13) 0.4894(2) 0.0265(6) Uani 1 1 d . . . . .
H3B H 0.076313 0.144600 0.483795 0.040 Uiso 1 1 calc R U . . .
O3W O 0.6425(3) 0.06762(19) 0.3049(3) 0.0476(9) Uani 1 1 d . . . . .
O4W O -0.0206(5) 0.250000 0.2895(4) 0.0495(13) Uani 1 2 d S T P . .
O4 O -0.4964(4) 0.250000 0.3868(4) 0.0483(13) Uani 1 2 d S T P . .
O5W O -0.2614(4) 0.250000 0.1832(4) 0.0502(13) Uani 1 2 d S T P . .
O5 O -0.3443(4) 0.250000 0.5276(4) 0.0368(11) Uani 1 2 d S T P . .
O6W O 0.6421(3) 0.1476(2) 0.0540(3) 0.0576(10) Uani 1 1 d . . . . .
O6 O -0.3609(4) 0.250000 0.6850(4) 0.0460(12) Uani 1 2 d S T P . .
H6B H -0.330442 0.250000 0.646945 0.069 Uiso 1 2 calc R U P . .
O7W O 0.4833(3) 0.12307(19) 0.1280(3) 0.0495(9) Uani 1 1 d . . . . .
O7 O -0.6851(4) 0.250000 0.7848(3) 0.0446(12) Uani 1 2 d S T P . .
O8W O -0.6224(5) 0.250000 0.0949(4) 0.0554(14) Uani 1 2 d S T P . .
O8 O -0.8414(4) 0.250000 0.6471(4) 0.0382(11) Uani 1 2 d S T P . .
O9 O -0.8282(4) 0.250000 0.4868(3) 0.0393(11) Uani 1 2 d S T P . .
H9B H -0.857247 0.250000 0.525907 0.059 Uiso 1 2 calc R U P . .
O9W O -0.7820(5) 0.250000 0.9106(4) 0.0716(19) Uani 1 2 d S T P . .
O10 O 0.2865(3) -0.0551(2) 0.0411(3) 0.0483(9) Uani 1 1 d . . . . .
O10W O -0.7231(5) 0.250000 0.2284(4) 0.0578(14) Uani 1 2 d S T P . .
O11 O 0.2840(3) 0.0545(2) 0.0281(2) 0.0465(9) Uani 1 1 d . . . . .
O11W O -0.4625(6) 0.250000 0.9299(4) 0.0731(19) Uani 1 2 d S T P . .
O12 O 0.1045(3) 0.11894(19) 0.0016(3) 0.0532(10) Uani 1 1 d . . . . .
H12C H 0.170877 0.113112 0.009807 0.080 Uiso 1 1 calc R U . . .
O13 O -0.0169(5) 0.250000 -0.1531(4) 0.0714(19) Uani 1 2 d S T P . .
N1 N 0.2378(3) 0.11005(17) 0.2953(2) 0.0266(7) Uani 1 1 d . . . . .
N2 N 0.3934(3) 0.09206(17) 0.4208(2) 0.0257(7) Uani 1 1 d . . . . .
N3 N 0.4157(3) 0.08276(16) 0.5790(2) 0.0259(7) Uani 1 1 d . . . . .
N4 N 0.4180(3) 0.08098(17) 0.7318(2) 0.0261(7) Uani 1 1 d . . . . .
N5 N 0.2738(3) 0.08977(17) 0.7695(2) 0.0272(7) Uani 1 1 d . . . . .
N6 N -0.0918(5) 0.250000 -0.0405(5) 0.0524(17) Uani 1 2 d S T P . .
C1 C 0.2826(3) 0.10530(19) 0.3912(3) 0.0260(8) Uani 1 1 d . . . . .
H1A H 0.243605 0.110313 0.430613 0.031 Uiso 1 1 calc R U . . .
C2 C 0.3225(4) 0.0989(2) 0.2633(3) 0.0347(10) Uani 1 1 d . . . . .
H2A H 0.313746 0.099073 0.199384 0.042 Uiso 1 1 calc R U . . .
C3 C 0.4194(4) 0.0876(2) 0.3407(3) 0.0347(10) Uani 1 1 d . . . . .
H3A H 0.490233 0.078658 0.340815 0.042 Uiso 1 1 calc R U . . .
C4 C 0.4700(4) 0.08803(19) 0.5207(3) 0.0256(8) Uani 1 1 d . . . . .
C5 C 0.5862(4) 0.0913(2) 0.5503(3) 0.0300(9) Uani 1 1 d . . . . .
H5A H 0.619628 0.094065 0.506495 0.036 Uiso 1 1 calc R U . . .
C6 C 0.6503(4) 0.0902(2) 0.6490(3) 0.0351(10) Uani 1 1 d . . . . .
H6A H 0.729163 0.092262 0.672557 0.042 Uiso 1 1 calc R U . . .
C7 C 0.5993(4) 0.0860(2) 0.7132(3) 0.0339(10) Uani 1 1 d . . . . .
H7A H 0.641782 0.085523 0.779647 0.041 Uiso 1 1 calc R U . . .
C8 C 0.4814(3) 0.0826(2) 0.6735(3) 0.0270(9) Uani 1 1 d . . . . .
C9 C 0.3064(4) 0.0940(2) 0.6975(3) 0.0265(9) Uani 1 1 d . . . . .
H9A H 0.259667 0.104167 0.633790 0.032 Uiso 1 1 calc R U . . .
C10 C 0.4573(4) 0.0670(2) 0.8297(3) 0.0357(10) Uani 1 1 d . . . . .
H10A H 0.531315 0.056014 0.871173 0.043 Uiso 1 1 calc R U . . .
C11 C 0.3671(4) 0.0726(2) 0.8529(3) 0.0352(10) Uani 1 1 d . . . . .
H11A H 0.367355 0.066050 0.913672 0.042 Uiso 1 1 calc R U . . .
C12 C 0.1598(4) 0.1037(2) 0.7622(3) 0.0296(9) Uani 1 1 d . . . . .
H12A H 0.118957 0.128156 0.703270 0.035 Uiso 1 1 calc R U . . .
H12B H 0.165607 0.131546 0.815951 0.035 Uiso 1 1 calc R U . . .
C13 C 0.0913(4) 0.0431(2) 0.7622(3) 0.0265(9) Uani 1 1 d . . . . .
C14 C -0.0124(4) 0.0530(2) 0.7681(3) 0.0283(9) Uani 1 1 d . . . . .
H14A H -0.036953 0.095440 0.772127 0.034 Uiso 1 1 calc R U . . .
C15 C -0.0795(4) -0.0008(2) 0.7678(3) 0.0287(9) Uani 1 1 d . . . . .
H15A H -0.148625 0.006013 0.772113 0.034 Uiso 1 1 calc R U . . .
C16 C -0.0443(4) -0.0645(2) 0.7611(3) 0.0269(9) Uani 1 1 d . . . . .
C17 C 0.0592(4) -0.0740(2) 0.7560(3) 0.0324(10) Uani 1 1 d . . . . .
H17A H 0.084012 -0.116461 0.752633 0.039 Uiso 1 1 calc R U . . .
C18 C 0.1269(4) -0.0208(2) 0.7560(3) 0.0320(9) Uani 1 1 d . . . . .
H18A H 0.196018 -0.027838 0.751746 0.038 Uiso 1 1 calc R U . . .
C19 C 0.1161(4) 0.1226(2) 0.2364(3) 0.0320(10) Uani 1 1 d . . . . .
H19A H 0.104784 0.131149 0.170167 0.038 Uiso 1 1 calc R U . . .
H19B H 0.092234 0.161255 0.260580 0.038 Uiso 1 1 calc R U . . .
C20 C -0.1091(4) 0.1263(2) 0.4852(3) 0.0296(9) Uani 1 1 d . . . . .
C21 C -0.0529(3) 0.06115(19) 0.4927(3) 0.0228(8) Uani 1 1 d . . . . .
C22 C -0.1081(3) 0.00390(19) 0.4987(3) 0.0240(8) Uani 1 1 d . . . . .
H22A H -0.180682 0.006413 0.497722 0.029 Uiso 1 1 calc R U . . .
C23 C 0.0570(3) 0.05697(19) 0.4938(3) 0.0227(8) Uani 1 1 d . . . . .
C24 C -0.4502(5) 0.250000 0.4775(5) 0.0302(13) Uani 1 2 d S T P . .
C25 C -0.5242(5) 0.250000 0.5329(4) 0.0252(12) Uani 1 2 d S T P . .
C26 C -0.6432(5) 0.250000 0.4843(4) 0.0252(12) Uani 1 2 d S T P . .
H26A H -0.676584 0.250000 0.417184 0.030 Uiso 1 2 calc R U P . .
C27 C -0.7119(5) 0.250000 0.5352(4) 0.0240(12) Uani 1 2 d S T P . .
C28 C -0.6624(5) 0.250000 0.6378(4) 0.0245(12) Uani 1 2 d S T P . .
C29 C -0.5440(5) 0.250000 0.6858(4) 0.0297(13) Uani 1 2 d S T P . .
H29A H -0.510597 0.250000 0.752950 0.036 Uiso 1 2 calc R U P . .
C30 C -0.4752(5) 0.250000 0.6354(4) 0.0269(12) Uani 1 2 d S T P . .
C31 C -0.7348(6) 0.250000 0.6950(5) 0.0314(14) Uani 1 2 d S T P . .
C32 C 0.2367(4) -0.0009(3) 0.0279(3) 0.0352(11) Uani 1 1 d . . . . .
C33 C 0.1143(4) -0.0001(2) 0.0127(3) 0.0290(9) Uani 1 1 d . . . . .
C34 C 0.0583(4) -0.0588(2) 0.0121(3) 0.0326(10) Uani 1 1 d . . . . .
H34A H 0.097486 -0.098328 0.020432 0.039 Uiso 1 1 calc R U . . .
C35 C 0.0543(4) 0.0595(2) 0.0008(3) 0.0313(9) Uani 1 1 d . . . . .
C36 C -0.0068(9) 0.250000 -0.0655(7) 0.067(2) Uani 1 2 d S T P . .
H36A H 0.066175 0.250000 -0.016684 0.081 Uiso 1 2 calc R U P . .
C37 C -0.2114(11) 0.250000 -0.1037(13) 0.160(8) Uani 1 2 d S T P . .
H37A H -0.255550 0.250000 -0.065767 0.239 Uiso 1 2 calc R U P . .
H37B H -0.229067 0.288539 -0.143684 0.239 Uiso 0.5 1 calc R U P . .
H37C H -0.229067 0.211461 -0.143684 0.239 Uiso 0.5 1 calc R U P . .
C38 C -0.0708(11) 0.250000 0.0612(7) 0.082(3) Uani 1 2 d S T P . .
H38A H -0.142023 0.250000 0.067512 0.123 Uiso 1 2 calc R U P . .
H38B H -0.028259 0.211461 0.091682 0.123 Uiso 0.5 1 calc R U P . .
H38C H -0.028259 0.288539 0.091682 0.123 Uiso 0.5 1 calc R U P . .

loop_
_atom_site_aniso_label
_atom_site_aniso_U_11
_atom_site_aniso_U_22
_atom_site_aniso_U_33
_atom_site_aniso_U_23
_atom_site_aniso_U_13
_atom_site_aniso_U_12
Cd1 0.0240(3) 0.0166(2) 0.0400(3) 0.000 0.0200(2) 0.000
O1 0.0344(18) 0.0224(17) 0.094(3) -0.0043(16) 0.0414(19) 0.0025(13)
O1W 0.036(3) 0.264(12) 0.036(3) 0.000 0.020(3) 0.000
O2 0.0314(16) 0.0188(14) 0.0477(18) 0.0009(13) 0.0222(14) 0.0018(12)
O2W 0.027(2) 0.098(5) 0.037(3) 0.000 0.015(2) 0.000
O3 0.0251(15) 0.0167(13) 0.0409(16) 0.0003(12) 0.0166(13) -0.0019(11)
O3W 0.0342(18) 0.055(2) 0.057(2) -0.0089(18) 0.0223(17) -0.0020(16)
O4W 0.061(3) 0.036(3) 0.052(3) 0.000 0.023(3) 0.000
O4 0.048(3) 0.067(4) 0.039(3) 0.000 0.028(2) 0.000
O5W 0.044(3) 0.069(4) 0.044(3) 0.000 0.024(2) 0.000
O5 0.037(3) 0.029(2) 0.059(3) 0.000 0.034(2) 0.000
O6W 0.056(2) 0.058(2) 0.069(3) -0.010(2) 0.037(2) -0.004(2)
O6 0.032(3) 0.064(3) 0.046(3) 0.000 0.019(2) 0.000
O7W 0.040(2) 0.057(2) 0.053(2) -0.0066(18) 0.0201(17) -0.0063(17)
O7 0.046(3) 0.060(3) 0.038(3) 0.000 0.028(2) 0.000
O8W 0.051(3) 0.062(4) 0.054(3) 0.000 0.022(3) 0.000
O8 0.029(2) 0.040(3) 0.054(3) 0.000 0.025(2) 0.000
O9 0.033(3) 0.040(3) 0.045(3) 0.000 0.017(2) 0.000
O9W 0.049(3) 0.131(6) 0.044(3) 0.000 0.028(3) 0.000
O10 0.0298(18) 0.069(3) 0.0436(19) -0.0036(18) 0.0128(15) 0.0112(18)
O10W 0.059(4) 0.055(3) 0.066(4) 0.000 0.033(3) 0.000
O11 0.0278(17) 0.072(3) 0.0423(19) -0.0049(18) 0.0169(15) -0.0134(17)
O11W 0.058(4) 0.105(5) 0.055(4) 0.000 0.021(3) 0.000
O12 0.051(2) 0.046(2) 0.065(2) -0.0014(18) 0.0261(19) -0.0129(18)
O13 0.064(4) 0.121(6) 0.040(3) 0.000 0.032(3) 0.000
N1 0.0276(18) 0.0269(18) 0.0290(17) -0.0005(14) 0.0154(15) -0.0046(14)
N2 0.0245(17) 0.0251(17) 0.0335(18) -0.0036(14) 0.0180(15) -0.0048(14)
N3 0.0244(18) 0.0233(17) 0.0337(18) 0.0000(14) 0.0157(15) -0.0024(14)
N4 0.0210(17) 0.0287(18) 0.0305(17) 0.0016(14) 0.0126(14) -0.0017(14)
N5 0.0240(18) 0.0268(18) 0.0311(18) 0.0004(14) 0.0116(15) -0.0040(14)
N6 0.040(4) 0.081(5) 0.044(3) 0.000 0.026(3) 0.000
C1 0.027(2) 0.022(2) 0.035(2) -0.0003(17) 0.0184(18) -0.0016(16)
C2 0.038(3) 0.037(2) 0.039(2) -0.003(2) 0.026(2) -0.006(2)
C3 0.033(2) 0.039(3) 0.042(2) -0.007(2) 0.025(2) -0.0045(19)
C4 0.027(2) 0.0186(19) 0.035(2) -0.0006(16) 0.0171(18) 0.0006(16)
C5 0.028(2) 0.027(2) 0.044(2) 0.0041(18) 0.024(2) 0.0032(17)
C6 0.022(2) 0.033(2) 0.050(3) 0.010(2) 0.014(2) 0.0031(18)
C7 0.022(2) 0.037(2) 0.041(2) 0.007(2) 0.0109(19) 0.0005(18)
C8 0.024(2) 0.023(2) 0.035(2) 0.0071(17) 0.0139(18) 0.0013(16)
C9 0.028(2) 0.023(2) 0.033(2) -0.0013(17) 0.0160(18) -0.0037(16)
C10 0.028(2) 0.045(3) 0.030(2) 0.008(2) 0.0076(18) -0.001(2)
C11 0.029(2) 0.047(3) 0.029(2) 0.002(2) 0.0120(18) -0.007(2)
C12 0.025(2) 0.030(2) 0.038(2) -0.0005(18) 0.0185(18) -0.0018(17)
C13 0.027(2) 0.027(2) 0.027(2) 0.0012(16) 0.0134(17) -0.0005(17)
C14 0.025(2) 0.026(2) 0.035(2) 0.0019(17) 0.0134(18) 0.0019(17)
C15 0.022(2) 0.032(2) 0.032(2) 0.0016(18) 0.0114(17) -0.0006(17)
C16 0.029(2) 0.027(2) 0.0249(19) 0.0018(16) 0.0111(17) -0.0014(17)
C17 0.035(2) 0.028(2) 0.039(2) -0.0012(18) 0.019(2) 0.0025(19)
C18 0.029(2) 0.031(2) 0.039(2) -0.0050(19) 0.0177(19) -0.0013(18)
C19 0.032(2) 0.032(2) 0.031(2) 0.0047(18) 0.0121(18) -0.0015(19)
C20 0.028(2) 0.023(2) 0.042(2) -0.0016(18) 0.0186(19) 0.0024(17)
C21 0.022(2) 0.0192(19) 0.0280(19) -0.0015(15) 0.0113(16) -0.0003(15)
C22 0.023(2) 0.0197(19) 0.034(2) -0.0014(16) 0.0166(17) 0.0008(16)
C23 0.022(2) 0.0210(19) 0.0277(19) -0.0001(15) 0.0124(16) -0.0021(15)
C24 0.030(3) 0.020(3) 0.052(4) 0.000 0.028(3) 0.000
C25 0.030(3) 0.016(3) 0.036(3) 0.000 0.020(3) 0.000
C26 0.029(3) 0.021(3) 0.026(3) 0.000 0.011(2) 0.000
C27 0.021(3) 0.014(2) 0.038(3) 0.000 0.013(2) 0.000
C28 0.027(3) 0.019(3) 0.034(3) 0.000 0.019(3) 0.000
C29 0.032(3) 0.028(3) 0.031(3) 0.000 0.015(3) 0.000
C30 0.017(3) 0.026(3) 0.038(3) 0.000 0.011(2) 0.000
C31 0.037(4) 0.018(3) 0.046(4) 0.000 0.023(3) 0.000
C32 0.026(2) 0.057(3) 0.023(2) -0.004(2) 0.0114(18) -0.001(2)
C33 0.023(2) 0.041(3) 0.0230(19) -0.0037(18) 0.0100(17) -0.0006(18)
C34 0.031(2) 0.035(2) 0.031(2) -0.0017(18) 0.0124(19) 0.0042(18)
C35 0.030(2) 0.032(2) 0.032(2) -0.0002(18) 0.0131(18) -0.0051(18)
C36 0.070(6) 0.067(6) 0.067(6) 0.000 0.029(5) 0.000
C37 0.054(8) 0.24(2) 0.150(15) 0.000 0.010(9) 0.000
C38 0.125(10) 0.076(7) 0.062(6) 0.000 0.055(7) 0.000

loop_
_atom_type_symbol
_atom_type_description
_atom_type_scat_dispersion_real
_atom_type_scat_dispersion_imag
_atom_type_scat_source
C C 0.0033 0.0016 'International Tables Vol C Tables 4.2.6.8 and 6.1.1.4'
Cd Cd -0.8075 1.2024 'International Tables Vol C Tables 4.2.6.8 and 6.1.1.4'
N N 0.0061 0.0033 'International Tables Vol C Tables 4.2.6.8 and 6.1.1.4'
O O 0.0106 0.0060 'International Tables Vol C Tables 4.2.6.8 and 6.1.1.4'
H H 0.0000 0.0000 'International Tables Vol C Tables 4.2.6.8 and 6.1.1.4'

loop_
_geom_angle_atom_site_label_1
_geom_angle_atom_site_label_2
_geom_angle_atom_site_label_3
_geom_angle
_geom_angle_site_symmetry_1
_geom_angle_site_symmetry_3
_geom_angle_publ_flag
O5 Cd1 O1W 86.3(2) . . ?
O5 Cd1 O2W 94.19(18) . . ?
O1W Cd1 O2W 179.53(18) . . ?
O5 Cd1 O2 140.59(7) . 4_565 ?
O1W Cd1 O2 98.15(14) . 4_565 ?
O2W Cd1 O2 81.48(12) . 4_565 ?
O5 Cd1 O2 140.59(7) . . ?
O1W Cd1 O2 98.15(14) . . ?
O2W Cd1 O2 81.48(12) . . ?
O2 Cd1 O2 77.84(14) 4_565 . ?
O5 Cd1 O1 86.60(7) . 4_565 ?
O1W Cd1 O1 88.90(9) . 4_565 ?
O2W Cd1 O1 91.13(9) . 4_565 ?
O2 Cd1 O1 54.57(10) 4_565 4_565 ?
O2 Cd1 O1 132.40(10) . 4_565 ?
O5 Cd1 O1 86.60(7) . . ?
O1W Cd1 O1 88.90(9) . . ?
O2W Cd1 O1 91.13(9) . . ?
O2 Cd1 O1 132.40(10) 4_565 . ?
O2 Cd1 O1 54.57(10) . . ?
O1 Cd1 O1 172.97(14) 4_565 . ?
O5 Cd1 C20 113.30(9) . 4_565 ?
O1W Cd1 C20 95.54(11) . 4_565 ?
O2W Cd1 C20 84.27(11) . 4_565 ?
O2 Cd1 C20 27.45(11) 4_565 4_565 ?
O2 Cd1 C20 105.26(11) . 4_565 ?
O1 Cd1 C20 27.20(11) 4_565 4_565 ?
O1 Cd1 C20 159.81(11) . 4_565 ?
O5 Cd1 C20 113.30(9) . . ?
O1W Cd1 C20 95.54(11) . . ?
O2W Cd1 C20 84.27(10) . . ?
O2 Cd1 C20 105.26(11) 4_565 . ?
O2 Cd1 C20 27.46(11) . . ?
O1 Cd1 C20 159.81(11) 4_565 . ?
O1 Cd1 C20 27.20(11) . . ?
C20 Cd1 C20 132.61(18) 4_565 . ?
C20 O1 Cd1 90.3(3) . . ?
C20 O2 Cd1 93.5(2) . . ?
C23 O3 H3B 109.5 . . ?
C24 O5 Cd1 133.2(4) . . ?
C30 O6 H6B 109.5 . . ?
C27 O9 H9B 109.5 . . ?
C35 O12 H12C 109.5 . . ?
C1 N1 C2 108.6(4) . . ?
C1 N1 C19 123.7(3) . . ?
C2 N1 C19 127.7(4) . . ?
C1 N2 C3 108.9(4) . . ?
C1 N2 C4 123.1(3) . . ?
C3 N2 C4 127.9(4) . . ?
C8 N3 C4 115.9(4) . . ?
C9 N4 C10 108.7(3) . . ?
C9 N4 C8 123.3(3) . . ?
C10 N4 C8 128.0(4) . . ?
C9 N5 C11 108.8(4) . . ?
C9 N5 C12 125.1(4) . . ?
C11 N5 C12 126.1(4) . . ?
C36 N6 C37 127.2(10) . . ?
C36 N6 C38 119.8(8) . . ?
C37 N6 C38 113.1(10) . . ?
N1 C1 N2 108.0(4) . . ?
N1 C1 H1A 126.0 . . ?
N2 C1 H1A 126.0 . . ?
C3 C2 N1 107.9(4) . . ?
C3 C2 H2A 126.1 . . ?
N1 C2 H2A 126.1 . . ?
C2 C3 N2 106.6(4) . . ?
C2 C3 H3A 126.7 . . ?
N2 C3 H3A 126.7 . . ?
N3 C4 C5 125.5(4) . . ?
N3 C4 N2 112.6(3) . . ?
C5 C4 N2 121.9(4) . . ?
C4 C5 C6 116.2(4) . . ?
C4 C5 H5A 121.9 . . ?
C6 C5 H5A 121.9 . . ?
C7 C6 C5 121.2(4) . . ?
C7 C6 H6A 119.4 . . ?
C5 C6 H6A 119.4 . . ?
C6 C7 C8 116.6(4) . . ?
C6 C7 H7A 121.7 . . ?
C8 C7 H7A 121.7 . . ?
N3 C8 C7 124.6(4) . . ?
N3 C8 N4 113.1(3) . . ?
C7 C8 N4 122.2(4) . . ?
N5 C9 N4 108.5(4) . . ?
N5 C9 H9A 125.7 . . ?
N4 C9 H9A 125.7 . . ?
C11 C10 N4 106.6(4) . . ?
C11 C10 H10A 126.7 . . ?
N4 C10 H10A 126.7 . . ?
C10 C11 N5 107.5(4) . . ?
C10 C11 H11A 126.3 . . ?
N5 C11 H11A 126.3 . . ?
N5 C12 C13 114.3(4) . . ?
N5 C12 H12A 108.7 . . ?
C13 C12 H12A 108.7 . . ?
N5 C12 H12B 108.7 . . ?
C13 C12 H12B 108.7 . . ?
H12A C12 H12B 107.6 . . ?
C14 C13 C18 119.4(4) . . ?
C14 C13 C12 117.2(4) . . ?
C18 C13 C12 123.4(4) . . ?
C13 C14 C15 119.8(4) . . ?
C13 C14 H14A 120.1 . . ?
C15 C14 H14A 120.1 . . ?
C16 C15 C14 120.8(4) . . ?
C16 C15 H15A 119.6 . . ?
C14 C15 H15A 119.6 . . ?
C17 C16 C15 119.0(4) . . ?
C17 C16 C19 120.5(4) . 3_556 ?
C15 C16 C19 120.4(4) . 3_556 ?
C16 C17 C18 120.8(4) . . ?
C16 C17 H17A 119.6 . . ?
C18 C17 H17A 119.6 . . ?
C17 C18 C13 120.2(4) . . ?
C17 C18 H18A 119.9 . . ?
C13 C18 H18A 119.9 . . ?
N1 C19 C16 111.1(3) . 3_556 ?
N1 C19 H19A 109.4 . . ?
C16 C19 H19A 109.4 3_556 . ?
N1 C19 H19B 109.4 . . ?
C16 C19 H19B 109.4 3_556 . ?
H19A C19 H19B 108.0 . . ?
O1 C20 O2 121.3(4) . . ?
O1 C20 C21 120.5(4) . . ?
O2 C20 C21 118.2(4) . . ?
O1 C20 Cd1 62.5(2) . . ?
O2 C20 Cd1 59.1(2) . . ?
C21 C20 Cd1 173.7(3) . . ?
C22 C21 C23 119.2(4) . . ?
C22 C21 C20 120.3(4) . . ?
C23 C21 C20 120.5(4) . . ?
C23 C22 C21 121.1(4) 3_556 . ?
C23 C22 H22A 119.5 3_556 . ?
C21 C22 H22A 119.5 . . ?
O3 C23 C22 118.7(3) . 3_556 ?
O3 C23 C21 121.6(3) . . ?
C22 C23 C21 119.7(4) 3_556 . ?
O4 C24 O5 124.9(6) . . ?
O4 C24 C25 119.1(6) . . ?
O5 C24 C25 116.0(6) . . ?
C26 C25 C30 118.5(5) . . ?
C26 C25 C24 120.7(5) . . ?
C30 C25 C24 120.8(5) . . ?
C27 C26 C25 120.9(5) . . ?
C27 C26 H26A 119.5 . . ?
C25 C26 H26A 119.5 . . ?
O9 C27 C26 120.3(5) . . ?
O9 C27 C28 119.3(5) . . ?
C26 C27 C28 120.3(5) . . ?
C29 C28 C27 118.6(5) . . ?
C29 C28 C31 119.9(5) . . ?
C27 C28 C31 121.5(5) . . ?
C30 C29 C28 121.3(6) . . ?
C30 C29 H29A 119.4 . . ?
C28 C29 H29A 119.4 . . ?
O6 C30 C29 119.2(6) . . ?
O6 C30 C25 120.4(5) . . ?
C29 C30 C25 120.4(5) . . ?
O7 C31 O8 125.6(6) . . ?
O7 C31 C28 117.7(6) . . ?
O8 C31 C28 116.7(6) . . ?
O10 C32 O11 124.2(4) . . ?
O10 C32 C33 118.2(4) . . ?
O11 C32 C33 117.5(4) . . ?
C34 C33 C35 118.8(4) . . ?
C34 C33 C32 120.1(4) . . ?
C35 C33 C32 121.1(4) . . ?
C35 C34 C33 121.4(4) 3 . ?
C35 C34 H34A 119.3 3 . ?
C33 C34 H34A 119.3 . . ?
O12 C35 C34 118.4(4) . 3 ?
O12 C35 C33 121.7(4) . . ?
C34 C35 C33 119.9(4) 3 . ?
O13 C36 N6 124.3(9) . . ?
O13 C36 H36A 117.9 . . ?
N6 C36 H36A 117.9 . . ?
N6 C37 H37A 109.5 . . ?
N6 C37 H37B 109.5 . . ?
H37A C37 H37B 109.5 . . ?
N6 C37 H37C 109.5 . . ?
H37A C37 H37C 109.5 . . ?
H37B C37 H37C 109.5 . . ?
N6 C38 H38A 109.5 . . ?
N6 C38 H38B 109.5 . . ?
H38A C38 H38B 109.5 . . ?
N6 C38 H38C 109.5 . . ?
H38A C38 H38C 109.5 . . ?
H38B C38 H38C 109.5 . . ?

loop_
_geom_bond_atom_site_label_1
_geom_bond_atom_site_label_2
_geom_bond_distance
_geom_bond_site_symmetry_2
_geom_bond_publ_flag
Cd1 O5 2.252(4) . ?
Cd1 O1W 2.274(6) . ?
Cd1 O2W 2.353(5) . ?
Cd1 O2 2.361(3) 4_565 ?
Cd1 O2 2.361(3) . ?
Cd1 O1 2.437(3) 4_565 ?
Cd1 O1 2.437(3) . ?
Cd1 C20 2.747(4) 4_565 ?
Cd1 C20 2.747(4) . ?
O1 C20 1.256(5) . ?
O2 C20 1.269(5) . ?
O3 C23 1.368(5) . ?
O3 H3B 0.8200 . ?
O4 C24 1.258(8) . ?
O5 C24 1.262(8) . ?
O6 C30 1.353(7) . ?
O6 H6B 0.8200 . ?
O7 C31 1.247(8) . ?
O8 C31 1.264(8) . ?
O9 C27 1.373(7) . ?
O9 H9B 0.8200 . ?
O10 C32 1.250(6) . ?
O11 C32 1.280(6) . ?
O12 C35 1.369(6) . ?
O12 H12C 0.8200 . ?
O13 C36 1.283(11) . ?
N1 C1 1.332(5) . ?
N1 C2 1.382(6) . ?
N1 C19 1.476(5) . ?
N2 C1 1.338(5) . ?
N2 C3 1.388(5) . ?
N2 C4 1.435(5) . ?
N3 C8 1.336(5) . ?
N3 C4 1.337(5) . ?
N4 C9 1.341(5) . ?
N4 C10 1.390(5) . ?
N4 C8 1.428(5) . ?
N5 C9 1.323(5) . ?
N5 C11 1.388(6) . ?
N5 C12 1.455(5) . ?
N6 C36 1.297(11) . ?
N6 C37 1.445(14) . ?
N6 C38 1.454(11) . ?
C1 H1A 0.9300 . ?
C2 C3 1.339(7) . ?
C2 H2A 0.9300 . ?
C3 H3A 0.9300 . ?
C4 C5 1.377(6) . ?
C5 C6 1.385(7) . ?
C5 H5A 0.9300 . ?
C6 C7 1.382(6) . ?
C6 H6A 0.9300 . ?
C7 C8 1.388(6) . ?
C7 H7A 0.9300 . ?
C9 H9A 0.9300 . ?
C10 C11 1.349(7) . ?
C10 H10A 0.9300 . ?
C11 H11A 0.9300 . ?
C12 C13 1.516(6) . ?
C12 H12A 0.9700 . ?
C12 H12B 0.9700 . ?
C13 C14 1.389(6) . ?
C13 C18 1.394(6) . ?
C14 C15 1.393(6) . ?
C14 H14A 0.9300 . ?
C15 C16 1.390(6) . ?
C15 H15A 0.9300 . ?
C16 C17 1.380(6) . ?
C16 C19 1.510(6) 3_556 ?
C17 C18 1.389(6) . ?
C17 H17A 0.9300 . ?
C18 H18A 0.9300 . ?
C19 H19A 0.9700 . ?
C19 H19B 0.9700 . ?
C20 C21 1.493(6) . ?
C21 C22 1.387(6) . ?
C21 C23 1.410(6) . ?
C22 C23 1.385(5) 3_556 ?
C22 H22A 0.9300 . ?
C24 C25 1.505(8) . ?
C25 C26 1.404(8) . ?
C25 C30 1.420(9) . ?
C26 C27 1.392(8) . ?
C26 H26A 0.9300 . ?
C27 C28 1.421(8) . ?
C28 C29 1.397(9) . ?
C28 C31 1.512(8) . ?
C29 C30 1.387(9) . ?
C29 H29A 0.9300 . ?
C32 C33 1.497(6) . ?
C33 C34 1.393(6) . ?
C33 C35 1.409(6) . ?
C34 C35 1.382(6) 3 ?
C34 H34A 0.9300 . ?
C36 H36A 0.9300 . ?
C37 H37A 0.9600 . ?
C37 H37B 0.9600 . ?
C37 H37C 0.9600 . ?
C38 H38A 0.9600 . ?
C38 H38B 0.9600 . ?
C38 H38C 0.9600 . ?

loop_
_geom_torsion_atom_site_label_1
_geom_torsion_atom_site_label_2
_geom_torsion_atom_site_label_3
_geom_torsion_atom_site_label_4
_geom_torsion
_geom_torsion_site_symmetry_1
_geom_torsion_site_symmetry_2
_geom_torsion_site_symmetry_3
_geom_torsion_site_symmetry_4
_geom_torsion_publ_flag
C2 N1 C1 N2 0.6(5) . . . . ?
C19 N1 C1 N2 178.3(4) . . . . ?
C3 N2 C1 N1 -0.6(5) . . . . ?
C4 N2 C1 N1 175.7(3) . . . . ?
C1 N1 C2 C3 -0.4(5) . . . . ?
C19 N1 C2 C3 -178.0(4) . . . . ?
N1 C2 C3 N2 0.0(5) . . . . ?
C1 N2 C3 C2 0.4(5) . . . . ?
C4 N2 C3 C2 -175.7(4) . . . . ?
C8 N3 C4 C5 2.0(6) . . . . ?
C8 N3 C4 N2 -176.3(3) . . . . ?
C1 N2 C4 N3 15.4(5) . . . . ?
C3 N2 C4 N3 -169.1(4) . . . . ?
C1 N2 C4 C5 -163.0(4) . . . . ?
C3 N2 C4 C5 12.6(6) . . . . ?
N3 C4 C5 C6 -1.3(6) . . . . ?
N2 C4 C5 C6 176.8(4) . . . . ?
C4 C5 C6 C7 0.0(7) . . . . ?
C5 C6 C7 C8 0.4(7) . . . . ?
C4 N3 C8 C7 -1.5(6) . . . . ?
C4 N3 C8 N4 176.3(3) . . . . ?
C6 C7 C8 N3 0.4(7) . . . . ?
C6 C7 C8 N4 -177.3(4) . . . . ?
C9 N4 C8 N3 -14.9(6) . . . . ?
C10 N4 C8 N3 165.6(4) . . . . ?
C9 N4 C8 C7 162.9(4) . . . . ?
C10 N4 C8 C7 -16.5(7) . . . . ?
C11 N5 C9 N4 -0.9(5) . . . . ?
C12 N5 C9 N4 176.8(4) . . . . ?
C10 N4 C9 N5 0.9(5) . . . . ?
C8 N4 C9 N5 -178.6(4) . . . . ?
C9 N4 C10 C11 -0.6(5) . . . . ?
C8 N4 C10 C11 179.0(4) . . . . ?
N4 C10 C11 N5 0.0(5) . . . . ?
C9 N5 C11 C10 0.6(5) . . . . ?
C12 N5 C11 C10 -177.1(4) . . . . ?
C9 N5 C12 C13 105.3(5) . . . . ?
C11 N5 C12 C13 -77.4(5) . . . . ?
N5 C12 C13 C14 171.9(4) . . . . ?
N5 C12 C13 C18 -8.6(6) . . . . ?
C18 C13 C14 C15 0.1(6) . . . . ?
C12 C13 C14 C15 179.6(4) . . . . ?
C13 C14 C15 C16 -0.4(6) . . . . ?
C14 C15 C16 C17 0.9(6) . . . . ?
C14 C15 C16 C19 178.3(4) . . . 3_556 ?
C15 C16 C17 C18 -1.1(6) . . . . ?
C19 C16 C17 C18 -178.4(4) 3_556 . . . ?
C16 C17 C18 C13 0.8(7) . . . . ?
C14 C13 C18 C17 -0.3(6) . . . . ?
C12 C13 C18 C17 -179.8(4) . . . . ?
C1 N1 C19 C16 -68.3(5) . . . 3_556 ?
C2 N1 C19 C16 109.0(5) . . . 3_556 ?
Cd1 O1 C20 O2 -6.4(5) . . . . ?
Cd1 O1 C20 C21 173.7(4) . . . . ?
Cd1 O2 C20 O1 6.6(5) . . . . ?
Cd1 O2 C20 C21 -173.5(3) . . . . ?
O1 C20 C21 C22 3.9(6) . . . . ?
O2 C20 C21 C22 -176.0(4) . . . . ?
O1 C20 C21 C23 -176.0(4) . . . . ?
O2 C20 C21 C23 4.0(6) . . . . ?
C23 C21 C22 C23 0.3(7) . . . 3_556 ?
C20 C21 C22 C23 -179.7(4) . . . 3_556 ?
C22 C21 C23 O3 -179.1(4) . . . . ?
C20 C21 C23 O3 0.8(6) . . . . ?
C22 C21 C23 C22 -0.3(7) . . . 3_556 ?
C20 C21 C23 C22 179.7(4) . . . 3_556 ?
Cd1 O5 C24 O4 0.000(3) . . . . ?
Cd1 O5 C24 C25 180.000(2) . . . . ?
O4 C24 C25 C26 0.000(2) . . . . ?
O5 C24 C25 C26 180.000(2) . . . . ?
O4 C24 C25 C30 180.000(2) . . . . ?
O5 C24 C25 C30 0.000(3) . . . . ?
C30 C25 C26 C27 0.000(3) . . . . ?
C24 C25 C26 C27 180.000(2) . . . . ?
C25 C26 C27 O9 180.000(2) . . . . ?
C25 C26 C27 C28 0.000(2) . . . . ?
O9 C27 C28 C29 180.000(2) . . . . ?
C26 C27 C28 C29 0.000(3) . . . . ?
O9 C27 C28 C31 0.000(3) . . . . ?
C26 C27 C28 C31 180.000(2) . . . . ?
C27 C28 C29 C30 0.000(3) . . . . ?
C31 C28 C29 C30 180.000(2) . . . . ?
C28 C29 C30 O6 180.000(2) . . . . ?
C28 C29 C30 C25 0.000(3) . . . . ?
C26 C25 C30 O6 180.000(2) . . . . ?
C24 C25 C30 O6 0.000(3) . . . . ?
C26 C25 C30 C29 0.000(3) . . . . ?
C24 C25 C30 C29 180.000(2) . . . . ?
C29 C28 C31 O7 0.000(3) . . . . ?
C27 C28 C31 O7 180.000(2) . . . . ?
C29 C28 C31 O8 180.000(2) . . . . ?
C27 C28 C31 O8 0.000(3) . . . . ?
O10 C32 C33 C34 -0.9(6) . . . . ?
O11 C32 C33 C34 -179.9(4) . . . . ?
O10 C32 C33 C35 177.9(4) . . . . ?
O11 C32 C33 C35 -1.1(6) . . . . ?
C35 C33 C34 C35 0.5(7) . . . 3 ?
C32 C33 C34 C35 179.3(4) . . . 3 ?
C34 C33 C35 O12 179.4(4) . . . . ?
C32 C33 C35 O12 0.6(6) . . . . ?
C34 C33 C35 C34 -0.5(7) . . . 3 ?
C32 C33 C35 C34 -179.3(4) . . . 3 ?
C37 N6 C36 O13 0.000(1) . . . . ?
C38 N6 C36 O13 180.000(1) . . . . ?
